data_7155703
loop_
_publ_author_name
'Kaiser, Reinhard Peter'
'Mosinger, Jiri'
'Cisarova, Ivana'
'Kotora, Martin'

_publ_section_title
;
 Synthesis of Selectively 4-Substituted 9,9&#x00B4;-Spirobifluorenes and
 Modulation of Their Photophysical Properties.
;
_journal_name_full 'Org. Biomol. Chem.'
_journal_paper_doi 10.1039/C7OB01319A
_journal_year 2017
_chemical_compound_source 'synthesized by the authors'
_chemical_formula_moiety 'C51 H50 B10 O'
_chemical_formula_sum 'C51 H50 B10 O'
_chemical_formula_weight 787.01
_space_group_crystal_system monoclinic
_space_group_IT_number 14
_space_group_name_Hall '-P 2ybc'
_space_group_name_H-M_alt 'P 1 21/c 1'
_symmetry_space_group_name_Hall '-P 2ybc'
_symmetry_space_group_name_H-M 'P 1 21/c 1'
_atom_sites_solution_hydrogens mixed
_atom_sites_solution_primary direct
_atom_sites_solution_secondary difmap
_audit_creation_method SHELXL-2014/7
_audit_update_record
;
2017-04-04 deposited with the CCDC.
2017-06-16 downloaded from the CCDC.
;
_cell_angle_alpha 90
_cell_angle_beta 100.7280(10)
_cell_angle_gamma 90
_cell_formula_units_Z 4
_cell_length_a 16.9235(4)
_cell_length_b 9.1410(2)
_cell_length_c 28.7305(7)
_cell_measurement_reflns_used 9930
_cell_measurement_temperature 150(2)
_cell_measurement_theta_max 72.1154
_cell_measurement_theta_min 3.3264
_cell_volume 4366.86(18)
_computing_cell_refinement 'SAINT V8.37A (Bruker AXS Inc., 2015)'
_computing_data_collection 'Bruker Instrument Service vV6.2.1'
_computing_data_reduction 'SAINT V8.37A (Bruker AXS Inc., 2015)'
_computing_structure_refinement 'SHELXL-2014/7 (Sheldrick, 2014)'
_computing_structure_solution 'XT, VERSION 2014/5'
_diffrn_ambient_temperature 150(2)
_diffrn_measured_fraction_theta_full 0.999
_diffrn_measured_fraction_theta_max 0.999
_diffrn_measurement_device_type 'Bruker D8 VENTURE Kappa Duo PHOTON 100 CMOS'
_diffrn_measurement_method '\f and \w scans'
_diffrn_radiation_type CuK\a
_diffrn_radiation_wavelength 1.54178
_diffrn_reflns_av_R_equivalents 0.0342
_diffrn_reflns_av_unetI/netI 0.0232
_diffrn_reflns_Laue_measured_fraction_full 0.999
_diffrn_reflns_Laue_measured_fraction_max 0.999
_diffrn_reflns_limit_h_max 20
_diffrn_reflns_limit_h_min -20
_diffrn_reflns_limit_k_max 11
_diffrn_reflns_limit_k_min -11
_diffrn_reflns_limit_l_max 35
_diffrn_reflns_limit_l_min -33
_diffrn_reflns_number 48496
_diffrn_reflns_point_group_measured_fraction_full 0.999
_diffrn_reflns_point_group_measured_fraction_max 0.999
_diffrn_reflns_theta_full 67.679
_diffrn_reflns_theta_max 72.128
_diffrn_reflns_theta_min 3.131
_diffrn_source 'I\mS  micro-focus sealed tube'
_exptl_absorpt_coefficient_mu 0.489
_exptl_absorpt_correction_T_max 0.86
_exptl_absorpt_correction_T_min 0.86
_exptl_absorpt_correction_type multi-scan
_exptl_absorpt_process_details
;
SADABS-2014/5 - Bruker AXS area detector scaling and absorption correction
;
_exptl_crystal_colour colourless
_exptl_crystal_density_diffrn 1.197
_exptl_crystal_description plate
_exptl_crystal_F_000 1656
_exptl_crystal_size_max 0.350
_exptl_crystal_size_mid 0.199
_exptl_crystal_size_min 0.118
_refine_diff_density_max 0.226
_refine_diff_density_min -0.243
_refine_diff_density_rms 0.038
_refine_ls_extinction_method none
_refine_ls_goodness_of_fit_ref 1.028
_refine_ls_hydrogen_treatment mixed
_refine_ls_matrix_type full
_refine_ls_number_parameters 603
_refine_ls_number_reflns 8591
_refine_ls_number_restraints 0
_refine_ls_restrained_S_all 1.028
_refine_ls_R_factor_all 0.0546
_refine_ls_R_factor_gt 0.0455
_refine_ls_shift/su_max 0.001
_refine_ls_shift/su_mean 0.000
_refine_ls_structure_factor_coef Fsqd
_refine_ls_weighting_details 'w=1/[\s^2^(Fo^2^)+(0.0602P)^2^+1.6141P] where P=(Fo^2^+2Fc^2^)/3'
_refine_ls_weighting_scheme calc
_refine_ls_wR_factor_gt 0.1154
_refine_ls_wR_factor_ref 0.1211
_reflns_Friedel_coverage 0.000
_reflns_number_gt 7272
_reflns_number_total 8591
_reflns_threshold_expression 'I > 2\s(I)'
_cod_data_source_file c7ob01319a2.cif
_cod_data_source_block cu_rk414_kotora
_cod_database_code 7155703
_shelx_shelxl_version_number 2014/7
_shelx_space_group_comment
;
The symmetry employed for this shelxl refinement is uniquely defined
by the following loop, which should always be used as a source of
symmetry information in preference to the above space-group names.
They are only intended as comments.
;
_shelx_estimated_absorpt_t_min 0.848
_shelx_estimated_absorpt_t_max 0.945

loop_
_space_group_symop_operation_xyz
'x, y, z'
'-x, y+1/2, -z+1/2'
'-x, -y, -z'
'x, -y-1/2, z-1/2'

loop_
_atom_site_label
_atom_site_type_symbol
_atom_site_fract_x
_atom_site_fract_y
_atom_site_fract_z
_atom_site_U_iso_or_equiv
_atom_site_adp_type
_atom_site_occupancy
_atom_site_site_symmetry_order
_atom_site_calc_flag
_atom_site_refinement_flags_posn
_atom_site_refinement_flags_adp
C1 C 0.69115(8) 0.71236(15) 0.37900(5) 0.0269(3) Uani 1 1 d . .
C2 C 0.73854(8) 0.69422(15) 0.42363(5) 0.0273(3) Uani 1 1 d . .
C3 C 0.80392(8) 0.59529(15) 0.42917(5) 0.0282(3) Uani 1 1 d . .
C4 C 0.81985(8) 0.51673(15) 0.38978(5) 0.0292(3) Uani 1 1 d . .
C5 C 0.77123(8) 0.53660(15) 0.34494(5) 0.0274(3) Uani 1 1 d . .
C6 C 0.70794(8) 0.63697(15) 0.33951(5) 0.0264(3) Uani 1 1 d . .
C7 C 0.64905(8) 0.68348(15) 0.29704(5) 0.0293(3) Uani 1 1 d . .
C8 C 0.64247(9) 0.65291(17) 0.24895(5) 0.0350(3) Uani 1 1 d . .
H996 H 0.6794 0.5885 0.2383 0.042 Uiso 1 1 calc R U
C9 C 0.58087(11) 0.7185(2) 0.21683(6) 0.0432(4) Uani 1 1 d . .
H999 H 0.5759 0.6983 0.1840 0.052 Uiso 1 1 calc R U
C10 C 0.52663(11) 0.8127(2) 0.23191(6) 0.0480(4) Uani 1 1 d . .
H998 H 0.4849 0.8559 0.2094 0.058 Uiso 1 1 calc R U
C11 C 0.53291(10) 0.84457(19) 0.27990(6) 0.0421(4) Uani 1 1 d . .
H997 H 0.4960 0.9092 0.2904 0.050 Uiso 1 1 calc R U
C12 C 0.59434(9) 0.77968(16) 0.31189(5) 0.0316(3) Uani 1 1 d . .
C13 C 0.61191(8) 0.79687(15) 0.36549(5) 0.0291(3) Uani 1 1 d . .
C14 C 0.54767(8) 0.72400(17) 0.38880(5) 0.0326(3) Uani 1 1 d . .
C15 C 0.52395(9) 0.57904(19) 0.38615(6) 0.0410(4) Uani 1 1 d . .
H15 H 0.5455 0.5123 0.3665 0.049 Uiso 1 1 calc R U
C16 C 0.46820(10) 0.5329(2) 0.41270(7) 0.0528(5) Uani 1 1 d . .
H16 H 0.4513 0.4337 0.4111 0.063 Uiso 1 1 calc R U
C17 C 0.43700(11) 0.6292(2) 0.44149(7) 0.0556(5) Uani 1 1 d . .
H17 H 0.3996 0.5950 0.4599 0.067 Uiso 1 1 calc R U
C18 C 0.45945(10) 0.7750(2) 0.44390(6) 0.0487(4) Uani 1 1 d . .
H18 H 0.4373 0.8413 0.4635 0.058 Uiso 1 1 calc R U
C19 C 0.51561(9) 0.82313(19) 0.41692(6) 0.0366(3) Uani 1 1 d . .
C20 C 0.55347(9) 0.96548(18) 0.41334(6) 0.0364(3) Uani 1 1 d . .
C21 C 0.54344(11) 1.0977(2) 0.43527(6) 0.0463(4) Uani 1 1 d . .
H21 H 0.5055 1.1069 0.4557 0.056 Uiso 1 1 calc R U
C22 C 0.58956(12) 1.2152(2) 0.42682(7) 0.0514(5) Uani 1 1 d . .
H22 H 0.5838 1.3058 0.4420 0.062 Uiso 1 1 calc R U
C23 C 0.64429(12) 1.20418(19) 0.39659(7) 0.0480(4) Uani 1 1 d . .
H23 H 0.6749 1.2873 0.3910 0.058 Uiso 1 1 calc R U
C24 C 0.65467(10) 1.07168(17) 0.37435(6) 0.0392(4) Uani 1 1 d . .
H24 H 0.6918 1.0635 0.3534 0.047 Uiso 1 1 calc R U
C25 C 0.60971(9) 0.95308(16) 0.38349(5) 0.0323(3) Uani 1 1 d . .
C26 C 0.72034(8) 0.77484(16) 0.46563(5) 0.0286(3) Uani 1 1 d . .
C27 C 0.67046(9) 0.71372(16) 0.49364(5) 0.0312(3) Uani 1 1 d . .
H27 H 0.6449 0.6227 0.4849 0.037 Uiso 1 1 calc R U
C28 C 0.65760(9) 0.78382(18) 0.53415(5) 0.0348(3) Uani 1 1 d . .
H28 H 0.6229 0.7404 0.5527 0.042 Uiso 1 1 calc R U
C29 C 0.69431(9) 0.91662(18) 0.54835(6) 0.0366(3) Uani 1 1 d . .
C30 C 0.74039(9) 0.98169(17) 0.51894(6) 0.0372(4) Uani 1 1 d . .
H30 H 0.7630 1.0756 0.5267 0.045 Uiso 1 1 calc R U
C31 C 0.75404(9) 0.91187(17) 0.47830(6) 0.0343(3) Uani 1 1 d . .
H31 H 0.7866 0.9577 0.4589 0.041 Uiso 1 1 calc R U
C32 C 0.68742(11) 0.9838(2) 0.59554(6) 0.0480(4) Uani 1 1 d . .
H32A H 0.7307 0.9463 0.6202 0.072 Uiso 1 1 calc R U
H32B H 0.6353 0.9581 0.6034 0.072 Uiso 1 1 calc R U
H32C H 0.6919 1.0904 0.5936 0.072 Uiso 1 1 calc R U
C33 C 0.85558(9) 0.57360(17) 0.47785(5) 0.0341(3) Uani 1 1 d . .
H33A H 0.8732 0.4702 0.4812 0.041 Uiso 1 1 calc R U
H33B H 0.8226 0.5933 0.5023 0.041 Uiso 1 1 calc R U
C34 C 0.92975(10) 0.6726(2) 0.48684(6) 0.0431(4) Uani 1 1 d . .
H34A H 0.9643 0.6496 0.4640 0.065 Uiso 1 1 calc R U
H34B H 0.9596 0.6565 0.5191 0.065 Uiso 1 1 calc R U
H34C H 0.9128 0.7751 0.4832 0.065 Uiso 1 1 calc R U
C36 C 0.88804(9) 0.40530(18) 0.39645(6) 0.0366(3) Uani 1 1 d . .
H36A H 0.9319 0.4400 0.4218 0.044 Uiso 1 1 calc R U
H36B H 0.9097 0.3988 0.3668 0.044 Uiso 1 1 calc R U
C37 C 0.86183(12) 0.25263(19) 0.40937(8) 0.0538(5) Uani 1 1 d . .
H37A H 0.8356 0.2595 0.4370 0.081 Uiso 1 1 calc R U
H37B H 0.9091 0.1890 0.4169 0.081 Uiso 1 1 calc R U
H37C H 0.8240 0.2117 0.3825 0.081 Uiso 1 1 calc R U
C38 C 0.78148(8) 0.44204(15) 0.30423(5) 0.0282(3) Uani 1 1 d . .
C39 C 0.72565(9) 0.33173(17) 0.28994(5) 0.0331(3) Uani 1 1 d . .
H39 H 0.6801 0.3234 0.3048 0.040 Uiso 1 1 calc R U
C40 C 0.73493(9) 0.23402(16) 0.25466(5) 0.0326(3) Uani 1 1 d . .
H40 H 0.6958 0.1600 0.2453 0.039 Uiso 1 1 calc R U
C41 C 0.80178(8) 0.24412(15) 0.23276(5) 0.0273(3) Uani 1 1 d . .
C42 C 0.85530(9) 0.35909(16) 0.24499(5) 0.0315(3) Uani 1 1 d . .
H42 H 0.8992 0.3707 0.2290 0.038 Uiso 1 1 calc R U
C43 C 0.84534(9) 0.45704(16) 0.28028(5) 0.0310(3) Uani 1 1 d . .
H43 H 0.8824 0.5351 0.2882 0.037 Uiso 1 1 calc R U
C44 C 0.90200(9) -0.03597(15) 0.26757(5) 0.0289(3) Uani 1 1 d . .
C45 C 0.86179(10) -0.12285(17) 0.29559(6) 0.0371(3) Uani 1 1 d . .
H45 H 0.8143 -0.1731 0.2814 0.045 Uiso 1 1 calc R U
C46 C 0.88988(10) -0.13700(18) 0.34360(6) 0.0408(4) Uani 1 1 d . .
H46 H 0.8614 -0.1959 0.3622 0.049 Uiso 1 1 calc R U
C47 C 0.95980(9) -0.06532(16) 0.36492(5) 0.0344(3) Uani 1 1 d . .
C48 C 1.00110(9) 0.02021(17) 0.33784(5) 0.0344(3) Uani 1 1 d . .
H48 H 1.0492 0.0687 0.3521 0.041 Uiso 1 1 calc R U
C49 C 0.97178(9) 0.03486(16) 0.28952(5) 0.0315(3) Uani 1 1 d . .
H49 H 1.0001 0.0946 0.2711 0.038 Uiso 1 1 calc R U
C50 C 1.05629(11) -0.0275(2) 0.43542(6) 0.0519(5) Uani 1 1 d . .
H50A H 1.0993 -0.0670 0.4205 0.078 Uiso 1 1 calc R U
H50B H 1.0660 -0.0551 0.4690 0.078 Uiso 1 1 calc R U
H50C H 1.0554 0.0793 0.4326 0.078 Uiso 1 1 calc R U
C1B C 0.81425(8) 0.13347(16) 0.19645(5) 0.0288(3) Uani 1 1 d . .
C2B C 0.87023(8) -0.02068(15) 0.21562(5) 0.0295(3) Uani 1 1 d . .
B3 B 0.76664(10) -0.03321(19) 0.19757(6) 0.0318(4) Uani 1 1 d . .
B4 B 0.73968(11) 0.0920(2) 0.14996(6) 0.0351(4) Uani 1 1 d . .
B5 B 0.82898(11) 0.1820(2) 0.14146(6) 0.0359(4) Uani 1 1 d . .
B6 B 0.91013(10) 0.11275(19) 0.18410(6) 0.0323(4) Uani 1 1 d . .
B7 B 0.83265(11) -0.1669(2) 0.18111(7) 0.0359(4) Uani 1 1 d . .
B8 B 0.75047(12) -0.0981(2) 0.13908(7) 0.0401(4) Uani 1 1 d . .
B9 B 0.78911(12) 0.0348(2) 0.10370(7) 0.0428(4) Uani 1 1 d . .
B10 B 0.89532(12) 0.0488(2) 0.12491(7) 0.0402(4) Uani 1 1 d . .
B11 B 0.92150(11) -0.0767(2) 0.17264(6) 0.0356(4) Uani 1 1 d . .
B12 B 0.84655(12) -0.1248(2) 0.12287(7) 0.0425(4) Uani 1 1 d . .
H3 H 0.7289(10) -0.0497(19) 0.2262(6) 0.039(5) Uiso 1 1 d . .
H4 H 0.6849(10) 0.1512(18) 0.1481(6) 0.033(4) Uiso 1 1 d . .
H5 H 0.8278(10) 0.299(2) 0.1333(6) 0.039(5) Uiso 1 1 d . .
H6 H 0.9589(10) 0.1809(18) 0.2027(6) 0.032(4) Uiso 1 1 d . .
H7 H 0.8356(10) -0.2726(19) 0.1990(6) 0.036(4) Uiso 1 1 d . .
H8 H 0.6994(11) -0.168(2) 0.1270(7) 0.047(5) Uiso 1 1 d . .
H9 H 0.7617(11) 0.057(2) 0.0667(7) 0.052(5) Uiso 1 1 d . .
H10 H 0.9411(11) 0.083(2) 0.1037(7) 0.049(5) Uiso 1 1 d . .
H11 H 0.9806(10) -0.1250(19) 0.1856(6) 0.040(5) Uiso 1 1 d . .
H12 H 0.8590(11) -0.209(2) 0.0985(6) 0.046(5) Uiso 1 1 d . .
O1 O 0.98125(7) -0.08523(14) 0.41251(4) 0.0459(3) Uani 1 1 d . .

loop_
_atom_site_aniso_label
_atom_site_aniso_U_11
_atom_site_aniso_U_22
_atom_site_aniso_U_33
_atom_site_aniso_U_23
_atom_site_aniso_U_13
_atom_site_aniso_U_12
C1 0.0254(7) 0.0239(6) 0.0323(7) 0.0008(6) 0.0078(5) -0.0004(5)
C2 0.0273(7) 0.0257(7) 0.0300(7) 0.0008(6) 0.0080(5) -0.0020(5)
C3 0.0272(7) 0.0282(7) 0.0299(7) 0.0014(6) 0.0068(6) -0.0010(5)
C4 0.0261(7) 0.0279(7) 0.0344(8) 0.0007(6) 0.0077(6) 0.0003(6)
C5 0.0267(7) 0.0258(7) 0.0314(7) -0.0024(6) 0.0100(5) -0.0023(5)
C6 0.0264(7) 0.0248(6) 0.0287(7) -0.0003(5) 0.0072(5) -0.0027(5)
C7 0.0296(7) 0.0275(7) 0.0311(7) 0.0016(6) 0.0065(6) -0.0019(6)
C8 0.0374(8) 0.0355(8) 0.0325(8) -0.0004(6) 0.0075(6) -0.0008(6)
C9 0.0495(10) 0.0498(10) 0.0293(8) 0.0024(7) 0.0047(7) -0.0024(8)
C10 0.0457(10) 0.0575(11) 0.0373(9) 0.0118(8) -0.0012(7) 0.0112(8)
C11 0.0402(9) 0.0447(9) 0.0401(9) 0.0045(7) 0.0044(7) 0.0126(7)
C12 0.0330(7) 0.0304(7) 0.0314(8) 0.0024(6) 0.0063(6) 0.0010(6)
C13 0.0279(7) 0.0279(7) 0.0319(8) 0.0010(6) 0.0069(6) 0.0039(6)
C14 0.0248(7) 0.0403(8) 0.0322(8) 0.0059(6) 0.0036(6) 0.0037(6)
C15 0.0311(8) 0.0410(9) 0.0492(10) 0.0053(7) 0.0033(7) -0.0021(7)
C16 0.0334(9) 0.0538(11) 0.0696(13) 0.0175(10) 0.0053(8) -0.0067(8)
C17 0.0333(9) 0.0772(14) 0.0575(12) 0.0230(10) 0.0114(8) -0.0073(9)
C18 0.0313(8) 0.0772(13) 0.0393(9) 0.0063(9) 0.0105(7) 0.0090(8)
C19 0.0266(7) 0.0486(9) 0.0343(8) 0.0036(7) 0.0053(6) 0.0060(7)
C20 0.0323(8) 0.0429(9) 0.0333(8) -0.0015(7) 0.0044(6) 0.0112(7)
C21 0.0443(9) 0.0494(10) 0.0448(10) -0.0088(8) 0.0075(7) 0.0138(8)
C22 0.0617(11) 0.0402(9) 0.0500(11) -0.0098(8) 0.0045(9) 0.0172(9)
C23 0.0597(11) 0.0295(8) 0.0529(11) 0.0021(7) 0.0056(9) 0.0033(8)
C24 0.0442(9) 0.0330(8) 0.0409(9) 0.0027(7) 0.0094(7) 0.0048(7)
C25 0.0330(7) 0.0301(7) 0.0330(8) 0.0010(6) 0.0041(6) 0.0081(6)
C26 0.0265(7) 0.0301(7) 0.0286(7) -0.0003(6) 0.0034(5) 0.0031(6)
C27 0.0320(7) 0.0313(7) 0.0301(7) -0.0006(6) 0.0050(6) -0.0017(6)
C28 0.0341(8) 0.0401(8) 0.0312(8) 0.0010(6) 0.0087(6) 0.0000(6)
C29 0.0351(8) 0.0384(8) 0.0348(8) -0.0058(7) 0.0031(6) 0.0062(6)
C30 0.0357(8) 0.0312(8) 0.0434(9) -0.0079(7) 0.0036(7) -0.0021(6)
C31 0.0322(7) 0.0326(8) 0.0379(8) -0.0001(6) 0.0062(6) -0.0016(6)
C32 0.0513(10) 0.0499(10) 0.0418(10) -0.0124(8) 0.0058(8) 0.0071(8)
C33 0.0354(8) 0.0372(8) 0.0298(8) 0.0022(6) 0.0061(6) 0.0069(6)
C34 0.0392(9) 0.0471(9) 0.0394(9) -0.0027(7) -0.0024(7) 0.0033(7)
C36 0.0309(7) 0.0418(9) 0.0363(8) -0.0034(7) 0.0039(6) 0.0083(6)
C37 0.0506(10) 0.0355(9) 0.0708(13) -0.0008(9) 0.0001(9) 0.0122(8)
C38 0.0277(7) 0.0270(7) 0.0300(7) -0.0006(6) 0.0058(6) 0.0035(5)
C39 0.0285(7) 0.0352(8) 0.0384(8) -0.0049(6) 0.0133(6) -0.0023(6)
C40 0.0295(7) 0.0313(7) 0.0379(8) -0.0061(6) 0.0089(6) -0.0043(6)
C41 0.0280(7) 0.0272(7) 0.0271(7) -0.0006(6) 0.0065(5) 0.0035(5)
C42 0.0296(7) 0.0310(7) 0.0366(8) -0.0011(6) 0.0132(6) -0.0003(6)
C43 0.0301(7) 0.0276(7) 0.0365(8) -0.0031(6) 0.0092(6) -0.0027(6)
C44 0.0312(7) 0.0249(7) 0.0300(7) -0.0020(6) 0.0042(6) 0.0030(6)
C45 0.0383(8) 0.0333(8) 0.0378(8) 0.0013(7) 0.0023(7) -0.0097(7)
C46 0.0473(9) 0.0372(8) 0.0374(9) 0.0067(7) 0.0062(7) -0.0105(7)
C47 0.0415(8) 0.0298(7) 0.0300(8) 0.0009(6) 0.0022(6) 0.0019(6)
C48 0.0325(7) 0.0333(8) 0.0357(8) -0.0031(6) 0.0020(6) -0.0030(6)
C49 0.0312(7) 0.0306(7) 0.0332(8) -0.0004(6) 0.0072(6) -0.0012(6)
C50 0.0505(10) 0.0650(12) 0.0357(9) -0.0055(9) -0.0034(8) -0.0015(9)
C1B 0.0286(7) 0.0296(7) 0.0282(7) -0.0001(6) 0.0056(5) 0.0038(6)
C2B 0.0297(7) 0.0267(7) 0.0317(8) -0.0028(6) 0.0052(6) 0.0025(6)
B3 0.0307(8) 0.0297(8) 0.0335(9) -0.0053(7) 0.0016(7) 0.0001(7)
B4 0.0347(9) 0.0383(9) 0.0300(9) -0.0046(7) 0.0000(7) 0.0061(7)
B5 0.0408(9) 0.0399(10) 0.0280(9) 0.0024(7) 0.0092(7) 0.0100(8)
B6 0.0338(8) 0.0330(9) 0.0322(9) 0.0016(7) 0.0114(7) 0.0052(7)
B7 0.0392(9) 0.0307(9) 0.0358(9) -0.0086(7) 0.0019(7) 0.0035(7)
B8 0.0410(10) 0.0404(10) 0.0356(10) -0.0114(8) -0.0013(8) 0.0061(8)
B9 0.0495(11) 0.0491(11) 0.0281(9) -0.0056(8) 0.0028(8) 0.0142(9)
B10 0.0449(10) 0.0462(10) 0.0314(9) -0.0009(8) 0.0120(8) 0.0129(8)
B11 0.0371(9) 0.0358(9) 0.0349(9) -0.0040(7) 0.0090(7) 0.0088(7)
B12 0.0486(11) 0.0452(10) 0.0323(9) -0.0108(8) 0.0040(8) 0.0117(9)
O1 0.0546(7) 0.0478(7) 0.0314(6) 0.0056(5) -0.0021(5) -0.0064(6)

loop_
_atom_type_symbol
_atom_type_description
_atom_type_scat_dispersion_real
_atom_type_scat_dispersion_imag
_atom_type_scat_source
C C 0.0181 0.0091 'International Tables Vol C Tables 4.2.6.8 and 6.1.1.4'
H H 0.0000 0.0000 'International Tables Vol C Tables 4.2.6.8 and 6.1.1.4'
B B 0.0090 0.0039 'International Tables Vol C Tables 4.2.6.8 and 6.1.1.4'
O O 0.0492 0.0322 'International Tables Vol C Tables 4.2.6.8 and 6.1.1.4'

loop_
_geom_angle_atom_site_label_1
_geom_angle_atom_site_label_2
_geom_angle_atom_site_label_3
_geom_angle
C2 C1 C6 121.27(13)
C2 C1 C13 128.38(13)
C6 C1 C13 110.02(12)
C1 C2 C3 119.01(13)
C1 C2 C26 121.06(12)
C3 C2 C26 119.92(12)
C4 C3 C2 119.88(13)
C4 C3 C33 120.68(13)
C2 C3 C33 119.43(13)
C5 C4 C3 120.25(13)
C5 C4 C36 120.13(13)
C3 C4 C36 119.57(13)
C6 C5 C4 119.56(13)
C6 C5 C38 119.49(13)
C4 C5 C38 120.70(12)
C5 C6 C1 119.97(13)
C5 C6 C7 131.48(13)
C1 C6 C7 108.55(12)
C8 C7 C12 119.54(14)
C8 C7 C6 132.38(13)
C12 C7 C6 108.04(12)
C9 C8 C7 118.85(15)
C9 C8 H996 120.6
C7 C8 H996 120.6
C10 C9 C8 121.19(16)
C10 C9 H999 119.4
C8 C9 H999 119.4
C9 C10 C11 120.42(15)
C9 C10 H998 119.8
C11 C10 H998 119.8
C12 C11 C10 118.43(16)
C12 C11 H997 120.8
C10 C11 H997 120.8
C11 C12 C7 121.57(14)
C11 C12 C13 127.45(14)
C7 C12 C13 110.97(12)
C12 C13 C25 115.37(12)
C12 C13 C14 112.14(12)
C25 C13 C14 101.26(12)
C12 C13 C1 101.60(11)
C25 C13 C1 117.54(12)
C14 C13 C1 109.19(11)
C15 C14 C19 121.08(15)
C15 C14 C13 127.97(14)
C19 C14 C13 110.88(13)
C14 C15 C16 118.83(17)
C14 C15 H15 120.6
C16 C15 H15 120.6
C17 C16 C15 120.83(18)
C17 C16 H16 119.6
C15 C16 H16 119.6
C16 C17 C18 120.84(17)
C16 C17 H17 119.6
C18 C17 H17 119.6
C17 C18 C19 118.80(18)
C17 C18 H18 120.6
C19 C18 H18 120.6
C14 C19 C18 119.61(17)
C14 C19 C20 108.41(13)
C18 C19 C20 131.91(16)
C21 C20 C25 120.22(16)
C21 C20 C19 130.60(15)
C25 C20 C19 109.14(14)
C22 C21 C20 118.58(17)
C22 C21 H21 120.7
C20 C21 H21 120.7
C21 C22 C23 121.41(17)
C21 C22 H22 119.3
C23 C22 H22 119.3
C22 C23 C24 120.37(17)
C22 C23 H23 119.8
C24 C23 H23 119.8
C25 C24 C23 118.34(16)
C25 C24 H24 120.8
C23 C24 H24 120.8
C24 C25 C20 121.06(14)
C24 C25 C13 128.64(14)
C20 C25 C13 110.29(13)
C27 C26 C31 118.24(13)
C27 C26 C2 120.59(13)
C31 C26 C2 121.16(13)
C28 C27 C26 120.69(14)
C28 C27 H27 119.7
C26 C27 H27 119.7
C27 C28 C29 121.38(14)
C27 C28 H28 119.3
C29 C28 H28 119.3
C30 C29 C28 117.86(14)
C30 C29 C32 121.22(15)
C28 C29 C32 120.85(15)
C29 C30 C31 121.09(14)
C29 C30 H30 119.5
C31 C30 H30 119.5
C30 C31 C26 120.55(14)
C30 C31 H31 119.7
C26 C31 H31 119.7
C29 C32 H32A 109.5
C29 C32 H32B 109.5
H32A C32 H32B 109.5
C29 C32 H32C 109.5
H32A C32 H32C 109.5
H32B C32 H32C 109.5
C3 C33 C34 113.07(13)
C3 C33 H33A 109.0
C34 C33 H33A 109.0
C3 C33 H33B 109.0
C34 C33 H33B 109.0
H33A C33 H33B 107.8
C33 C34 H34A 109.5
C33 C34 H34B 109.5
H34A C34 H34B 109.5
C33 C34 H34C 109.5
H34A C34 H34C 109.5
H34B C34 H34C 109.5
C4 C36 C37 113.13(13)
C4 C36 H36A 109.0
C37 C36 H36A 109.0
C4 C36 H36B 109.0
C37 C36 H36B 109.0
H36A C36 H36B 107.8
C36 C37 H37A 109.5
C36 C37 H37B 109.5
H37A C37 H37B 109.5
C36 C37 H37C 109.5
H37A C37 H37C 109.5
H37B C37 H37C 109.5
C39 C38 C43 118.22(13)
C39 C38 C5 118.71(12)
C43 C38 C5 123.06(13)
C40 C39 C38 121.44(13)
C40 C39 H39 119.3
C38 C39 H39 119.3
C39 C40 C41 120.01(13)
C39 C40 H40 120.0
C41 C40 H40 120.0
C42 C41 C40 118.75(13)
C42 C41 C1B 121.18(12)
C40 C41 C1B 120.06(13)
C43 C42 C41 120.74(13)
C43 C42 H42 119.6
C41 C42 H42 119.6
C42 C43 C38 120.62(13)
C42 C43 H43 119.7
C38 C43 H43 119.7
C49 C44 C45 117.88(14)
C49 C44 C2B 121.74(13)
C45 C44 C2B 120.38(13)
C46 C45 C44 121.09(14)
C46 C45 H45 119.5
C44 C45 H45 119.5
C45 C46 C47 120.19(15)
C45 C46 H46 119.9
C47 C46 H46 119.9
O1 C47 C48 125.01(14)
O1 C47 C46 115.18(14)
C48 C47 C46 119.80(14)
C47 C48 C49 119.51(14)
C47 C48 H48 120.2
C49 C48 H48 120.2
C44 C49 C48 121.52(14)
C44 C49 H49 119.2
C48 C49 H49 119.2
O1 C50 H50A 109.5
O1 C50 H50B 109.5
H50A C50 H50B 109.5
O1 C50 H50C 109.5
H50A C50 H50C 109.5
H50B C50 H50C 109.5
C41 C1B B4 121.19(12)
C41 C1B B5 122.32(12)
B4 C1B B5 62.94(10)
C41 C1B B3 117.17(12)
B4 C1B B3 62.45(10)
B5 C1B B3 113.37(12)
C41 C1B C2B 117.95(11)
B4 C1B C2B 110.55(11)
B5 C1B C2B 109.98(11)
B3 C1B C2B 60.34(9)
C41 C1B B6 118.37(12)
B4 C1B B6 113.62(12)
B5 C1B B6 62.28(10)
B3 C1B B6 111.41(11)
C2B C1B B6 59.90(9)
C44 C2B B11 123.69(12)
C44 C2B B7 122.00(12)
B11 C2B B7 62.19(10)
C44 C2B B6 119.05(12)
B11 C2B B6 62.25(10)
B7 C2B B6 112.70(12)
C44 C2B C1B 117.88(11)
B11 C2B C1B 109.55(11)
B7 C2B C1B 109.19(11)
B6 C2B C1B 60.19(9)
C44 C2B B3 116.55(12)
B11 C2B B3 112.53(12)
B7 C2B B3 62.02(9)
B6 C2B B3 111.15(11)
C1B C2B B3 59.74(9)
C1B B3 C2B 59.92(9)
C1B B3 B8 105.69(13)
C2B B3 B8 106.08(12)
C1B B3 B4 58.06(9)
C2B B3 B4 106.72(12)
B8 B3 B4 60.56(10)
C1B B3 B7 106.45(12)
C2B B3 B7 58.37(9)
B8 B3 B7 60.45(10)
B4 B3 B7 108.79(13)
C1B B3 H3 117.1(9)
C2B B3 H3 117.6(9)
B8 B3 H3 129.6(9)
B4 B3 H3 122.8(9)
B7 B3 H3 124.4(9)
C1B B4 B9 105.62(12)
C1B B4 B3 59.49(9)
B9 B4 B3 107.29(13)
C1B B4 B5 58.60(9)
B9 B4 B5 60.17(11)
B3 B4 B5 107.52(12)
C1B B4 B8 105.66(12)
B9 B4 B8 60.21(11)
B3 B4 B8 59.11(10)
B5 B4 B8 108.06(13)
C1B B4 H4 115.9(9)
B9 B4 H4 129.6(9)
B3 B4 H4 117.5(9)
B5 B4 H4 120.8(9)
B8 B4 H4 127.1(9)
C1B B5 B4 58.46(9)
C1B B5 B6 59.72(9)
B4 B5 B6 107.94(12)
C1B B5 B10 106.14(12)
B4 B5 B10 108.35(14)
B6 B5 B10 59.71(10)
C1B B5 B9 105.29(13)
B4 B5 B9 59.89(11)
B6 B5 B9 107.88(13)
B10 B5 B9 60.43(11)
C1B B5 H5 117.0(9)
B4 B5 H5 120.0(9)
B6 B5 H5 118.5(9)
B10 B5 H5 126.8(9)
B9 B5 H5 128.1(9)
C2B B6 C1B 59.91(9)
C2B B6 B10 105.72(13)
C1B B6 B10 105.18(12)
C2B B6 B5 106.57(12)
C1B B6 B5 58.00(9)
B10 B6 B5 60.19(10)
C2B B6 B11 58.46(9)
C1B B6 B11 106.35(12)
B10 B6 B11 60.15(10)
B5 B6 B11 108.38(13)
C2B B6 H6 118.7(8)
C1B B6 H6 119.3(8)
B10 B6 H6 128.1(8)
B5 B6 H6 123.4(9)
B11 B6 H6 123.2(9)
C2B B7 B11 58.90(9)
C2B B7 B12 106.02(13)
B11 B7 B12 60.30(11)
C2B B7 B3 59.60(9)
B11 B7 B3 107.94(12)
B12 B7 B3 107.56(13)
C2B B7 B8 106.00(12)
B11 B7 B8 108.58(14)
B12 B7 B8 60.48(11)
B3 B7 B8 59.12(10)
C2B B7 H7 116.1(9)
B11 B7 H7 120.8(9)
B12 B7 H7 129.3(9)
B3 B7 H7 117.4(9)
B8 B7 H7 126.5(9)
B3 B8 B7 60.43(10)
B3 B8 B4 60.33(10)
B7 B8 B4 108.60(13)
B3 B8 B9 107.90(13)
B7 B8 B9 107.73(14)
B4 B8 B9 59.76(11)
B3 B8 B12 107.95(13)
B7 B8 B12 59.66(11)
B4 B8 B12 107.86(14)
B9 B8 B12 59.83(11)
B3 B8 H8 118.7(10)
B7 B8 H8 119.3(10)
B4 B8 H8 122.0(10)
B9 B8 H8 125.2(10)
B12 B8 H8 123.4(10)
B4 B9 B5 59.95(10)
B4 B9 B12 108.40(14)
B5 B9 B12 107.90(13)
B4 B9 B8 60.03(11)
B5 B9 B8 107.74(13)
B12 B9 B8 60.24(11)
B4 B9 B10 107.86(13)
B5 B9 B10 59.75(11)
B12 B9 B10 59.92(11)
B8 B9 B10 107.81(13)
B4 B9 H9 119.9(10)
B5 B9 H9 119.6(11)
B12 B9 H9 124.0(10)
B8 B9 H9 123.0(10)
B10 B9 H9 122.2(10)
B6 B10 B5 60.09(10)
B6 B10 B11 60.18(10)
B5 B10 B11 108.32(12)
B6 B10 B12 107.87(13)
B5 B10 B12 107.84(14)
B11 B10 B12 59.94(11)
B6 B10 B9 107.69(12)
B5 B10 B9 59.82(11)
B11 B10 B9 107.81(14)
B12 B10 B9 59.78(11)
B6 B10 H10 116.4(10)
B5 B10 H10 119.6(10)
B11 B10 H10 120.1(10)
B12 B10 H10 126.3(10)
B9 B10 H10 126.1(10)
C2B B11 B7 58.92(9)
C2B B11 B10 105.99(12)
B7 B11 B10 108.07(13)
C2B B11 B6 59.29(9)
B7 B11 B6 107.69(12)
B10 B11 B6 59.67(10)
C2B B11 B12 105.78(12)
B7 B11 B12 59.96(11)
B10 B11 B12 60.17(11)
B6 B11 B12 107.65(13)
C2B B11 H11 115.4(9)
B7 B11 H11 120.8(9)
B10 B11 H11 127.1(9)
B6 B11 H11 117.0(9)
B12 B11 H11 130.0(9)
B7 B12 B11 59.74(10)
B7 B12 B9 107.97(13)
B11 B12 B9 108.19(14)
B7 B12 B10 107.67(13)
B11 B12 B10 59.89(11)
B9 B12 B10 60.31(12)
B7 B12 B8 59.86(11)
B11 B12 B8 107.64(13)
B9 B12 B8 59.93(11)
B10 B12 B8 107.88(13)
B7 B12 H12 122.1(10)
B11 B12 H12 119.8(10)
B9 B12 H12 122.6(10)
B10 B12 H12 120.3(10)
B8 B12 H12 124.1(10)
C47 O1 C50 117.71(14)

loop_
_geom_bond_atom_site_label_1
_geom_bond_atom_site_label_2
_geom_bond_distance
C1 C2 1.390(2)
C1 C6 1.4010(19)
C1 C13 1.5336(19)
C2 C3 1.4147(19)
C2 C26 1.4942(19)
C3 C4 1.408(2)
C3 C33 1.518(2)
C4 C5 1.405(2)
C4 C36 1.524(2)
C5 C6 1.3968(19)
C5 C38 1.4903(19)
C6 C7 1.4869(19)
C7 C8 1.393(2)
C7 C12 1.400(2)
C8 C9 1.393(2)
C8 H996 0.9500
C9 C10 1.386(3)
C9 H999 0.9500
C10 C11 1.394(2)
C10 H998 0.9500
C11 C12 1.386(2)
C11 H997 0.9500
C12 C13 1.521(2)
C13 C25 1.521(2)
C13 C14 1.531(2)
C14 C15 1.383(2)
C14 C19 1.390(2)
C15 C16 1.385(2)
C15 H15 0.9500
C16 C17 1.378(3)
C16 H16 0.9500
C17 C18 1.384(3)
C17 H17 0.9500
C18 C19 1.404(2)
C18 H18 0.9500
C19 C20 1.462(2)
C20 C21 1.388(2)
C20 C25 1.399(2)
C21 C22 1.375(3)
C21 H21 0.9500
C22 C23 1.387(3)
C22 H22 0.9500
C23 C24 1.396(2)
C23 H23 0.9500
C24 C25 1.378(2)
C24 H24 0.9500
C26 C27 1.388(2)
C26 C31 1.396(2)
C27 C28 1.381(2)
C27 H27 0.9500
C28 C29 1.390(2)
C28 H28 0.9500
C29 C30 1.386(2)
C29 C32 1.512(2)
C30 C31 1.387(2)
C30 H30 0.9500
C31 H31 0.9500
C32 H32A 0.9800
C32 H32B 0.9800
C32 H32C 0.9800
C33 C34 1.530(2)
C33 H33A 0.9900
C33 H33B 0.9900
C34 H34A 0.9800
C34 H34B 0.9800
C34 H34C 0.9800
C36 C37 1.531(2)
C36 H36A 0.9900
C36 H36B 0.9900
C37 H37A 0.9800
C37 H37B 0.9800
C37 H37C 0.9800
C38 C39 1.391(2)
C38 C43 1.392(2)
C39 C40 1.382(2)
C39 H39 0.9500
C40 C41 1.396(2)
C40 H40 0.9500
C41 C42 1.389(2)
C41 C1B 1.4960(19)
C42 C43 1.386(2)
C42 H42 0.9500
C43 H43 0.9500
C44 C49 1.391(2)
C44 C45 1.395(2)
C44 C2B 1.496(2)
C45 C46 1.379(2)
C45 H45 0.9500
C46 C47 1.391(2)
C46 H46 0.9500
C47 O1 1.3602(18)
C47 C48 1.381(2)
C48 C49 1.391(2)
C48 H48 0.9500
C49 H49 0.9500
C50 O1 1.419(2)
C50 H50A 0.9800
C50 H50B 0.9800
C50 H50C 0.9800
C1B B4 1.701(2)
C1B B5 1.703(2)
C1B B3 1.727(2)
C1B C2B 1.7299(19)
C1B B6 1.735(2)
C2B B11 1.714(2)
C2B B7 1.715(2)
C2B B6 1.730(2)
C2B B3 1.737(2)
B3 B8 1.755(2)
B3 B4 1.777(3)
B3 B7 1.778(2)
B3 H3 1.142(17)
B4 B9 1.776(3)
B4 B5 1.777(3)
B4 B8 1.781(3)
B4 H4 1.066(16)
B5 B6 1.778(2)
B5 B10 1.780(2)
B5 B9 1.781(3)
B5 H5 1.093(18)
B6 B10 1.771(3)
B6 B11 1.780(2)
B6 H6 1.090(16)
B7 B11 1.771(3)
B7 B12 1.775(3)
B7 B8 1.779(3)
B7 H7 1.090(17)
B8 B9 1.784(3)
B8 B12 1.790(3)
B8 H8 1.076(19)
B9 B12 1.782(3)
B9 B10 1.792(3)
B9 H9 1.097(19)
B10 B11 1.780(3)
B10 B12 1.785(3)
B10 H10 1.116(19)
B11 B12 1.781(3)
B11 H11 1.093(17)
B12 H12 1.084(19)
